data_7244579
loop_
_publ_author_name
'Lee, Jaechul'
'Seo, Younggyu'
'Kang, Dong Won'
'Park, Seungjae'
'Kim, Hyunyong'
'Kim, Jaheon'
'Kim, Kimoon'
'Hong, Chang Seop'
'Lim, Dae-Woon'
'Lee, Eunsung'

_publ_section_title
;
 Reversible ammonia uptake at room temperature in a robust and tunable
 metal--organic framework
;
_journal_issue 13
_journal_name_full 'RSC Advances'
_journal_page_first 7605
_journal_page_last 7611
_journal_paper_doi 10.1039/D2RA01270G
_journal_volume 12
_journal_year 2022
_chemical_formula_moiety '0.06(C208 H240 Co16 N96), Cl'
_chemical_formula_sum 'C13 H15 Cl Co N6'
_chemical_formula_weight 349.69
_space_group_crystal_system tetragonal
_space_group_IT_number 141
_space_group_name_Hall '-I 4bd 2'
_space_group_name_H-M_alt 'I 41/a m d :2'
_atom_sites_solution_hydrogens geom
_atom_sites_solution_primary dual
_audit_creation_date 2019-04-26
_audit_creation_method
;
Olex2 1.2
(compiled 2016.02.19 svn.r3266 for OlexSys, GUI svn.r5155)
;
_audit_update_record
;
2019-04-26 deposited with the CCDC.	2022-03-03 downloaded from the CCDC.
;
_cell_angle_alpha 90
_cell_angle_beta 90
_cell_angle_gamma 90
_cell_formula_units_Z 16
_cell_length_a 23.354(3)
_cell_length_b 23.354(3)
_cell_length_c 13.117(3)
_cell_measurement_reflns_used 1927
_cell_measurement_temperature 173(2)
_cell_measurement_theta_max 26.371
_cell_measurement_theta_min 1.781
_cell_volume 7154(2)
_computing_molecular_graphics 'Olex2 (Dolomanov et al., 2009)'
_computing_publication_material 'Olex2 (Dolomanov et al., 2009)'
_computing_structure_refinement 'ShelXL (Sheldrick, 2015)'
_computing_structure_solution 'ShelXT (Sheldrick, 2015)'
_diffrn_ambient_temperature 173(2)
_diffrn_measured_fraction_theta_full 0.998
_diffrn_measured_fraction_theta_max 0.998
_diffrn_measurement_device_type 'Bruker P4'
_diffrn_measurement_method '\w scans'
_diffrn_radiation_monochromator graphite
_diffrn_radiation_type MoK\a
_diffrn_radiation_wavelength 0.71073
_diffrn_reflns_av_R_equivalents 0.0742
_diffrn_reflns_av_unetI/netI 0.0256
_diffrn_reflns_Laue_measured_fraction_full 0.998
_diffrn_reflns_Laue_measured_fraction_max 0.998
_diffrn_reflns_limit_h_max 29
_diffrn_reflns_limit_h_min -29
_diffrn_reflns_limit_k_max 29
_diffrn_reflns_limit_k_min -29
_diffrn_reflns_limit_l_max 16
_diffrn_reflns_limit_l_min -16
_diffrn_reflns_number 27574
_diffrn_reflns_point_group_measured_fraction_full 0.998
_diffrn_reflns_point_group_measured_fraction_max 0.998
_diffrn_reflns_theta_full 25.242
_diffrn_reflns_theta_max 26.371
_diffrn_reflns_theta_min 1.781
_exptl_absorpt_coefficient_mu 1.110
_exptl_absorpt_correction_type none
_exptl_crystal_colour 'clear violet'
_exptl_crystal_density_diffrn 1.299
_exptl_crystal_description oval
_exptl_crystal_F_000 2864
_exptl_crystal_size_max 0.02
_exptl_crystal_size_mid 0.01
_exptl_crystal_size_min 0.005
_refine_diff_density_max 1.005
_refine_diff_density_min -0.859
_refine_diff_density_rms 0.088
_refine_ls_extinction_method none
_refine_ls_goodness_of_fit_ref 1.122
_refine_ls_hydrogen_treatment constr
_refine_ls_matrix_type full
_refine_ls_number_parameters 101
_refine_ls_number_reflns 1927
_refine_ls_number_restraints 0
_refine_ls_restrained_S_all 1.122
_refine_ls_R_factor_all 0.0806
_refine_ls_R_factor_gt 0.0716
_refine_ls_shift/su_max 0.007
_refine_ls_shift/su_mean 0.001
_refine_ls_structure_factor_coef Fsqd
_refine_ls_weighting_details 'w=1/[\s^2^(Fo^2^)+(0.1364P)^2^+14.2547P] where P=(Fo^2^+2Fc^2^)/3'
_refine_ls_weighting_scheme calc
_refine_ls_wR_factor_gt 0.2286
_refine_ls_wR_factor_ref 0.2377
_reflns_Friedel_coverage 0.000
_reflns_number_gt 1524
_reflns_number_total 1927
_reflns_threshold_expression 'I > 2\s(I)'
_cod_data_source_file d2ra01270g2.cif
_cod_data_source_block i41amd_80
_cod_original_sg_symbol_H-M 'I 41/a m d'
_cod_database_code 7244579
_shelx_space_group_comment
;
The symmetry employed for this shelxl refinement is uniquely defined
by the following loop, which should always be used as a source of
symmetry information in preference to the above space-group names.
They are only intended as comments.
;
_olex2_refinement_description
;
1. Fixed Uiso
 At 1.2 times of:
  All C(H) groups
 At 1.5 times of:
  All C(H,H,H) groups
2.a Aromatic/amide H refined with riding coordinates:
 C7(H7), C6(H6)
2.b Idealised Me refined as rotating group:
 C1(H1A,H1B,H1C), C4(H4A,H4B,H4C)
;
_shelx_shelxl_version_number 2016/4
_olex2_submission_special_instructions 'No special instructions were received'

loop_
_space_group_symop_operation_xyz
'x, y, z'
'-x+1/2, -y, z+1/2'
'-y+1/4, x+3/4, z+1/4'
'y+1/4, -x+1/4, z+3/4'
'-x+1/2, y, -z+1/2'
'x, -y, -z'
'y+1/4, x+3/4, -z+1/4'
'-y+1/4, -x+1/4, -z+3/4'
'x+1/2, y+1/2, z+1/2'
'-x+1, -y+1/2, z+1'
'-y+3/4, x+5/4, z+3/4'
'y+3/4, -x+3/4, z+5/4'
'-x+1, y+1/2, -z+1'
'x+1/2, -y+1/2, -z+1/2'
'y+3/4, x+5/4, -z+3/4'
'-y+3/4, -x+3/4, -z+5/4'
'-x, -y, -z'
'x-1/2, y, -z-1/2'
'y-1/4, -x-3/4, -z-1/4'
'-y-1/4, x-1/4, -z-3/4'
'x-1/2, -y, z-1/2'
'-x, y, z'
'-y-1/4, -x-3/4, z-1/4'
'y-1/4, x-1/4, z-3/4'
'-x+1/2, -y+1/2, -z+1/2'
'x, y+1/2, -z'
'y+1/4, -x-1/4, -z+1/4'
'-y+1/4, x+1/4, -z-1/4'
'x, -y+1/2, z'
'-x+1/2, y+1/2, z+1/2'
'-y+1/4, -x-1/4, z+1/4'
'y+1/4, x+1/4, z-1/4'

loop_
_atom_site_label
_atom_site_type_symbol
_atom_site_fract_x
_atom_site_fract_y
_atom_site_fract_z
_atom_site_U_iso_or_equiv
_atom_site_adp_type
_atom_site_occupancy
_atom_site_site_symmetry_order
_atom_site_calc_flag
_atom_site_refinement_flags_posn
_atom_site_refinement_flags_adp
_atom_site_refinement_flags_occupancy
_atom_site_disorder_assembly
_atom_site_disorder_group
Co1 Co 0.26891(2) 0.51891(2) 0.375000 0.0530(4) Uani 1 2 d S T P . .
N3 N 0.17702(15) 0.53518(17) 0.2353(3) 0.0648(10) Uani 1 1 d . . . . .
N2 N 0.19222(15) 0.54388(16) 0.3317(3) 0.0590(9) Uani 1 1 d . . . . .
N1 N 0.04616(16) 0.5878(2) 0.3366(3) 0.0735(12) Uani 1 1 d . . . . .
C5 C 0.10235(18) 0.5684(2) 0.3172(4) 0.0696(13) Uani 1 1 d . . . . .
C2 C 0.14688(19) 0.5656(2) 0.3837(3) 0.0639(12) Uani 1 1 d . . . . .
C3 C 0.12147(18) 0.5489(2) 0.2240(4) 0.0708(13) Uani 1 1 d . . . . .
C1 C 0.1481(2) 0.5818(3) 0.4934(4) 0.0880(17) Uani 1 1 d . . . . .
H1A H 0.169118 0.553519 0.531076 0.132 Uiso 1 1 calc GR . . . .
H1B H 0.109603 0.583811 0.518960 0.132 Uiso 1 1 calc GR . . . .
H1C H 0.166227 0.618401 0.500864 0.132 Uiso 1 1 calc GR . . . .
C7 C 0.000000 0.5545(4) 0.3200(6) 0.083(2) Uani 1 2 d S T P . .
H7 H 0.000001 0.516181 0.300851 0.099 Uiso 1 2 calc RS T P . .
C6 C 0.0292(2) 0.6413(3) 0.3666(4) 0.0832(15) Uani 1 1 d . . . . .
H6 H 0.052910 0.671824 0.383723 0.100 Uiso 1 1 calc R . . . .
C4 C 0.0895(2) 0.5412(4) 0.1262(4) 0.096(2) Uani 1 1 d . . . . .
H4A H 0.068998 0.575622 0.110371 0.144 Uiso 1 1 calc GR . . . .
H4B H 0.063021 0.509988 0.133062 0.144 Uiso 1 1 calc GR . . . .
H4C H 0.116132 0.532859 0.072368 0.144 Uiso 1 1 calc GR . . . .
Cl1 Cl 0.1381(5) 0.750000 0.3849(10) 0.449(10) Uani 1 2 d S T P . .

loop_
_atom_site_aniso_label
_atom_site_aniso_U_11
_atom_site_aniso_U_22
_atom_site_aniso_U_33
_atom_site_aniso_U_23
_atom_site_aniso_U_13
_atom_site_aniso_U_12
Co1 0.0486(4) 0.0486(4) 0.0619(6) 0.0026(2) -0.0026(2) 0.0070(3)
N3 0.0523(19) 0.067(2) 0.075(2) -0.0108(19) 0.0058(18) -0.0044(17)
N2 0.0443(17) 0.063(2) 0.069(2) 0.0037(18) -0.0010(16) -0.0034(15)
N1 0.0428(19) 0.101(3) 0.076(2) -0.010(2) -0.0016(18) 0.0025(19)
C5 0.039(2) 0.098(4) 0.072(3) -0.008(3) 0.0019(19) 0.004(2)
C2 0.044(2) 0.078(3) 0.070(3) -0.004(2) 0.0035(18) 0.002(2)
C3 0.041(2) 0.098(4) 0.074(3) -0.015(3) -0.0075(19) 0.001(2)
C1 0.059(3) 0.138(5) 0.068(3) -0.004(3) 0.002(2) 0.013(3)
C7 0.047(3) 0.103(6) 0.099(5) -0.020(4) 0.000 0.000
C6 0.051(3) 0.089(4) 0.109(4) -0.008(3) -0.004(3) -0.002(3)
C4 0.052(3) 0.153(6) 0.083(4) -0.023(3) -0.012(2) 0.013(3)
Cl1 0.508(15) 0.100(3) 0.74(2) 0.000 0.353(17) 0.000

loop_
_atom_type_symbol
_atom_type_description
_atom_type_scat_dispersion_real
_atom_type_scat_dispersion_imag
_atom_type_scat_source
C C 0.0033 0.0016 'International Tables Vol C Tables 4.2.6.8 and 6.1.1.4'
H H 0.0000 0.0000 'International Tables Vol C Tables 4.2.6.8 and 6.1.1.4'
Cl Cl 0.1484 0.1585 'International Tables Vol C Tables 4.2.6.8 and 6.1.1.4'
Co Co 0.3494 0.9721 'International Tables Vol C Tables 4.2.6.8 and 6.1.1.4'
N N 0.0061 0.0033 'International Tables Vol C Tables 4.2.6.8 and 6.1.1.4'

loop_
_geom_angle_atom_site_label_1
_geom_angle_atom_site_label_2
_geom_angle_atom_site_label_3
_geom_angle
_geom_angle_site_symmetry_1
_geom_angle_site_symmetry_3
_geom_angle_publ_flag
N3 Co1 N3 107.2(3) 12_454 5 ?
N3 Co1 N2 101.48(16) 12_454 . ?
N3 Co1 N2 108.43(15) 12_454 15_445 ?
N3 Co1 N2 101.48(16) 5 15_445 ?
N3 Co1 N2 108.43(15) 5 . ?
N2 Co1 N2 128.5(2) 15_445 . ?
N2 N3 Co1 124.1(3) . 11_544 ?
N2 N3 C3 109.0(4) . . ?
C3 N3 Co1 126.0(3) . 11_544 ?
N3 N2 Co1 118.2(3) . . ?
N3 N2 C2 109.1(4) . . ?
C2 N2 Co1 132.5(3) . . ?
C7 N1 C5 121.9(5) . . ?
C7 N1 C6 110.0(5) . . ?
C6 N1 C5 128.0(4) . . ?
C2 C5 N1 127.7(4) . . ?
C2 C5 C3 107.8(4) . . ?
C3 C5 N1 124.6(4) . . ?
N2 C2 C5 107.0(4) . . ?
N2 C2 C1 124.5(4) . . ?
C5 C2 C1 128.5(4) . . ?
N3 C3 C5 107.1(4) . . ?
N3 C3 C4 123.1(4) . . ?
C5 C3 C4 129.8(4) . . ?
C2 C1 H1A 109.5 . . ?
C2 C1 H1B 109.5 . . ?
C2 C1 H1C 109.5 . . ?
H1A C1 H1B 109.5 . . ?
H1A C1 H1C 109.5 . . ?
H1B C1 H1C 109.5 . . ?
N1 C7 N1 106.3(7) . 22 ?
N1 C7 H7 126.8 . . ?
N1 C7 H7 126.8 22 . ?
N1 C6 H6 126.6 . . ?
C6 C6 N1 106.8(3) 22 . ?
C6 C6 H6 126.6 22 . ?
C3 C4 H4A 109.5 . . ?
C3 C4 H4B 109.5 . . ?
C3 C4 H4C 109.5 . . ?
H4A C4 H4B 109.5 . . ?
H4A C4 H4C 109.5 . . ?
H4B C4 H4C 109.5 . . ?

loop_
_geom_bond_atom_site_label_1
_geom_bond_atom_site_label_2
_geom_bond_distance
_geom_bond_site_symmetry_2
_geom_bond_publ_flag
Co1 N3 1.958(4) 12_454 ?
Co1 N3 1.958(4) 5 ?
Co1 N2 1.967(4) 15_445 ?
Co1 N2 1.967(4) . ?
N3 Co1 1.958(4) 11_544 ?
N3 N2 1.329(5) . ?
N3 C3 1.345(6) . ?
N2 C2 1.358(6) . ?
N1 C5 1.412(6) . ?
N1 C7 1.347(7) . ?
N1 C6 1.368(7) . ?
C5 C2 1.359(6) . ?
C5 C3 1.379(6) . ?
C2 C1 1.488(7) . ?
C3 C4 1.495(7) . ?
C1 H1A 0.9600 . ?
C1 H1B 0.9600 . ?
C1 H1C 0.9600 . ?
C7 N1 1.347(7) 22 ?
C7 H7 0.9300 . ?
C6 C6 1.363(10) 22 ?
C6 H6 0.9300 . ?
C4 H4A 0.9600 . ?
C4 H4B 0.9600 . ?
C4 H4C 0.9600 . ?
